data_8100399
loop_
_publ_author_name
'Pal, A.'
'Pradhan, P.'
'Banerji, A.'
'Singh, T. P.'

_publ_section_title
;
Crystal structure of pimolin, C~26~H~20~O~8~
;
_journal_issue 3
_journal_name_full 'Zeitschrift f\"ur Kristallographie - New Crystal Structures'
_journal_page_first 337
_journal_page_last 338
_journal_volume 218
_journal_year 2003
_chemical_formula_moiety 'C26 H20 O8'
_chemical_formula_structural 'C26 H20 O8'
_chemical_formula_sum 'C26 H20 O8'
_chemical_formula_weight 460.42
_chemical_name_common pimolin
_space_group_IT_number 2
_symmetry_cell_setting triclinic
_symmetry_space_group_name_Hall '-P 1'
_symmetry_space_group_name_H-M 'P -1'
_cell_angle_alpha 104.90(3)
_cell_angle_beta 95.34(3)
_cell_angle_gamma 113.83(3)
_cell_formula_units_Z 2
_cell_length_a 9.002(2)
_cell_length_b 9.140(2)
_cell_length_c 14.501(3)
_cell_measurement_temperature 293(2)
_cell_volume 1028.2(5)
_diffrn_ambient_temperature 293(2)
_exptl_crystal_density_diffrn 1.487
_cod_depositor_comments
;
The following automatic conversions were performed:
'_symmetry_cell_setting' value 'Triclinic' changed to 'triclinic'
according to '/home/saulius/struct/CIF-dictionaries/cif_core.dic'
dictionary named 'cif_core.dic' version 2.4.1 from 2010-06-29.

Automatic conversion script
Id: cif_fix_enum 1527 2010-12-29 10:47:43Z saulius 
;
_cod_database_code 8100399

loop_
_symmetry_equiv_pos_as_xyz
'x, y, z'
'-x, -y, -z'

loop_
_atom_site_label
_atom_site_type_symbol
_atom_site_fract_x
_atom_site_fract_y
_atom_site_fract_z
_atom_site_U_iso_or_equiv
_atom_site_adp_type
_atom_site_occupancy
_atom_site_symmetry_multiplicity
_atom_site_Wyckoff_symbol
_atom_site_calc_flag
_atom_site_refinement_flags
_atom_site_disorder_assembly
_atom_site_disorder_group
O3 O 0.0535(3) 0.6084(3) 0.25211(18) 0.0414(6) Uani 1 2 i d . . .
O2 O 0.3956(3) 0.6159(3) 0.52952(19) 0.0450(7) Uani 1 2 i d . . .
O1 O 0.6204(3) 0.9999(3) 0.3594(2) 0.0489(7) Uani 1 2 i d . . .
O7 O 0.1367(4) 0.1429(4) 0.2464(2) 0.0570(8) Uani 1 2 i d . . .
C13 C 0.0874(4) 0.4500(4) 0.3962(2) 0.0355(7) Uani 1 2 i d . . .
O8 O 0.0978(3) 0.3663(4) 0.4469(2) 0.0511(7) Uani 1 2 i d . . .
C9 C 0.3844(4) 0.6773(4) 0.4559(2) 0.0342(7) Uani 1 2 i d . . .
C5 C 0.5163(4) 0.8105(5) 0.4399(3) 0.0374(8) Uani 1 2 i d . . .
C7 C 0.2024(4) 0.6717(4) 0.3178(2) 0.0337(7) Uani 1 2 i d . . .
C8 C 0.2260(4) 0.6017(4) 0.3910(2) 0.0352(7) Uani 1 2 i d . . .
C6 C 0.3284(5) 0.8065(5) 0.3028(3) 0.0391(8) Uani 1 2 i d . . .
H6A H 0.3119 0.8523 0.2548 0.080 Uiso 1 2 i calc R . .
O5 O 0.2596(4) 0.2890(5) -0.0433(2) 0.0620(9) Uani 1 2 i d . . .
C12 C -0.0782(4) 0.3967(5) 0.3313(2) 0.0357(7) Uani 1 2 i d . . .
H12A H -0.1642 0.3682 0.3693 0.080 Uiso 1 2 i calc R . .
C4 C 0.4807(4) 0.8673(4) 0.3651(3) 0.0390(8) Uani 1 2 i d . . .
C18 C -0.0199(4) 0.2475(5) 0.1662(3) 0.0368(8) Uani 1 2 i d . . .
C17 C -0.0450(4) 0.3090(5) 0.0909(3) 0.0412(8) Uani 1 2 i d . . .
C19 C 0.0454(5) 0.3224(6) 0.0201(3) 0.0474(9) Uani 1 2 i d . . .
H19A H 0.0275 0.3665 -0.0286 0.080 Uiso 1 2 i calc R . .
C22 C 0.1019(4) 0.1914(5) 0.1698(3) 0.0415(9) Uani 1 2 i d . . .
C21 C 0.1976(5) 0.1980(5) 0.0967(3) 0.0446(9) Uani 1 2 i d . . .
C1 C 0.6936(4) 0.9174(5) 0.4820(3) 0.0460(9) Uani 1 2 i d . . .
H1A H 0.7574 0.9118 0.5340 0.080 Uiso 1 2 i calc R . .
C11 C -0.0995(4) 0.5155(5) 0.2795(3) 0.0391(8) Uani 1 2 i d . . .
C16 C -0.1411(4) 0.2529(5) 0.2301(3) 0.0397(8) Uani 1 2 i d . . .
H16A H -0.2255 0.1426 0.2285 0.080 Uiso 1 2 i calc R . .
C2 C 0.7467(5) 1.0242(5) 0.4319(3) 0.0491(10) Uani 1 2 i d . . .
H2A H 0.8598 1.1082 0.4442 0.080 Uiso 1 2 i d R . .
C14 C -0.1686(5) 0.6347(6) 0.3262(3) 0.0515(10) Uani 1 2 i d . . .
H14A H -0.0861 0.7245 0.3812 0.080 Uiso 1 2 i calc R . .
H14B H -0.2659 0.5742 0.3480 0.080 Uiso 1 2 i calc R . .
H14C H -0.1979 0.6812 0.2792 0.080 Uiso 1 2 i calc R . .
O6 O 0.3533(5) 0.0596(5) 0.1467(3) 0.0827(12) Uani 1 2 i d . . .
C23 C 0.3867(5) 0.2409(7) -0.0444(3) 0.0617(13) Uani 1 2 i d . . .
C20 C 0.1661(5) 0.2648(5) 0.0267(3) 0.0460(9) Uani 1 2 i d . . .
C15 C -0.2085(4) 0.3604(5) 0.1891(3) 0.0415(9) Uani 1 2 i d . . .
H15A H -0.3279 0.3231 0.1860 0.080 Uiso 1 2 i calc R . .
C26 C 0.3253(5) 0.1340(6) 0.0926(3) 0.0559(12) Uani 1 2 i d . . .
C25 C 0.4160(5) 0.1684(6) 0.0169(4) 0.0641(14) Uani 1 2 i d . . .
H25A H 0.5014 0.1363 0.0117 0.080 Uiso 1 2 i calc R . .
C27 C 0.0291(7) -0.0157(7) 0.2472(4) 0.0745(16) Uani 1 2 i d . . .
H27A H 0.0681 -0.0343 0.3050 0.080 Uiso 1 2 i calc R . .
H27B H 0.0247 -0.1002 0.1903 0.080 Uiso 1 2 i calc R . .
H27C H -0.0802 -0.0225 0.2469 0.080 Uiso 1 2 i calc R . .
C10 C 0.5455(5) 0.6971(6) 0.6038(3) 0.0505(10) Uani 1 2 i d . . .
H10A H 0.5331 0.6385 0.6509 0.080 Uiso 1 2 i calc R . .
H10B H 0.5676 0.8121 0.6357 0.080 Uiso 1 2 i calc R . .
H10C H 0.6365 0.6953 0.5746 0.080 Uiso 1 2 i calc R . .
C24 C 0.4763(7) 0.2849(9) -0.1207(4) 0.088(2) Uani 1 2 i d . . .
H24A H 0.5641 0.2508 -0.1203 0.080 Uiso 1 2 i calc R . .
H24B H 0.5229 0.4049 -0.1080 0.080 Uiso 1 2 i calc R . .
H24C H 0.4003 0.2278 -0.1835 0.080 Uiso 1 2 i calc R . .
O4 O -0.1673(3) 0.3627(4) 0.09668(19) 0.0478(7) Uani 1 2 i d . . .

loop_
_atom_site_aniso_label
_atom_site_aniso_U_11
_atom_site_aniso_U_22
_atom_site_aniso_U_33
_atom_site_aniso_U_23
_atom_site_aniso_U_13
_atom_site_aniso_U_12
O3 0.0327(12) 0.0520(16) 0.0380(13) 0.0173(11) 0.0063(10) 0.0160(11)
O2 0.0348(13) 0.0494(15) 0.0412(14) 0.0153(12) -0.0031(11) 0.0117(11)
O1 0.0409(14) 0.0472(16) 0.0506(16) 0.0139(12) 0.0165(12) 0.0119(12)
O7 0.0564(17) 0.0637(19) 0.0488(17) 0.0216(14) -0.0044(14) 0.0260(15)
C13 0.0333(16) 0.0372(18) 0.0312(16) 0.0105(14) 0.0065(13) 0.0116(14)
O8 0.0449(15) 0.0547(17) 0.0470(16) 0.0242(13) 0.0020(12) 0.0127(13)
C9 0.0324(16) 0.0343(17) 0.0347(17) 0.0078(13) 0.0087(13) 0.0154(14)
C5 0.0354(17) 0.0389(18) 0.0380(18) 0.0091(14) 0.0138(14) 0.0175(15)
C7 0.0318(16) 0.0398(18) 0.0322(16) 0.0095(14) 0.0100(13) 0.0191(14)
C8 0.0320(16) 0.0391(18) 0.0323(17) 0.0085(14) 0.0098(13) 0.0150(14)
C6 0.048(2) 0.0406(19) 0.0359(18) 0.0164(15) 0.0175(15) 0.0226(16)
O5 0.0593(18) 0.091(2) 0.0413(16) 0.0173(16) 0.0224(14) 0.0384(18)
C12 0.0268(15) 0.0457(19) 0.0320(17) 0.0130(14) 0.0089(13) 0.0130(14)
C4 0.0378(18) 0.0343(18) 0.0387(18) 0.0072(14) 0.0151(14) 0.0114(14)
C18 0.0298(16) 0.0429(19) 0.0315(17) 0.0074(14) 0.0052(13) 0.0134(14)
C17 0.0359(17) 0.054(2) 0.0346(18) 0.0129(16) 0.0062(14) 0.0220(16)
C19 0.048(2) 0.068(3) 0.0365(19) 0.0183(18) 0.0132(16) 0.033(2)
C22 0.0383(18) 0.0418(19) 0.0377(19) 0.0073(15) -0.0014(15) 0.0167(16)
C21 0.0373(18) 0.048(2) 0.039(2) 0.0018(16) 0.0018(15) 0.0189(16)
C1 0.0295(17) 0.052(2) 0.045(2) 0.0050(17) 0.0078(15) 0.0128(16)
C11 0.0323(16) 0.052(2) 0.0360(18) 0.0166(16) 0.0097(14) 0.0203(16)
C16 0.0271(15) 0.049(2) 0.0345(17) 0.0113(15) 0.0040(13) 0.0111(14)
C2 0.0322(18) 0.047(2) 0.053(2) 0.0077(18) 0.0114(16) 0.0086(16)
C14 0.055(2) 0.060(3) 0.052(2) 0.019(2) 0.0168(19) 0.036(2)
O6 0.082(3) 0.104(3) 0.089(3) 0.034(2) 0.016(2) 0.067(2)
C23 0.040(2) 0.083(3) 0.042(2) -0.008(2) 0.0081(17) 0.024(2)
C20 0.0401(19) 0.059(2) 0.0360(19) 0.0070(17) 0.0112(15) 0.0240(18)
C15 0.0315(16) 0.061(2) 0.0346(18) 0.0169(16) 0.0086(14) 0.0224(17)
C26 0.045(2) 0.067(3) 0.052(2) 0.004(2) 0.0009(18) 0.033(2)
C25 0.039(2) 0.076(3) 0.060(3) -0.005(2) 0.002(2) 0.028(2)
C27 0.069(3) 0.066(3) 0.085(4) 0.041(3) -0.002(3) 0.021(3)
C10 0.039(2) 0.054(2) 0.046(2) 0.0156(18) -0.0061(17) 0.0132(18)
C24 0.061(3) 0.119(5) 0.057(3) -0.004(3) 0.023(2) 0.033(3)
O4 0.0439(14) 0.077(2) 0.0343(13) 0.0206(13) 0.0102(11) 0.0359(14)

loop_
_geom_bond_atom_site_label_1
_geom_bond_atom_site_label_2
_geom_bond_distance
_geom_bond_site_symmetry_2
_geom_bond_publ_flag
O3 C7 1.375(4) . ?
O3 C11 1.451(4) . ?
O2 C9 1.341(4) . ?
O2 C10 1.428(4) . ?
O1 C4 1.377(4) . ?
O1 C2 1.379(5) . ?
O7 C22 1.353(5) . ?
O7 C27 1.384(6) . ?
C13 O8 1.212(4) . ?
C13 C8 1.469(5) . ?
C13 C12 1.504(5) . ?
C9 C5 1.404(5) . ?
C9 C8 1.419(5) . ?
C5 C4 1.382(5) . ?
C5 C1 1.458(5) . ?
C7 C6 1.380(5) . ?
C7 C8 1.414(5) . ?
C6 C4 1.378(5) . ?
C6 H6A 0.9300 . ?
O5 C20 1.381(5) . ?
O5 C23 1.381(5) . ?
C12 C11 1.530(5) . ?
C12 C16 1.567(5) . ?
C12 H12A 0.9800 . ?
C18 C22 1.387(5) . ?
C18 C17 1.390(5) . ?
C18 C16 1.502(5) . ?
C17 C19 1.368(5) . ?
C17 O4 1.376(4) . ?
C19 C20 1.392(5) . ?
C19 H19A 0.9300 . ?
C22 C21 1.426(5) . ?
C21 C20 1.375(6) . ?
C21 C26 1.485(5) . ?
C1 C2 1.327(6) . ?
C1 H1A 0.9300 . ?
C11 C14 1.510(5) . ?
C11 C15 1.541(5) . ?
C16 C15 1.551(5) . ?
C16 H16A 0.9800 . ?
C2 H2A 0.9600 . ?
C14 H14A 0.9600 . ?
C14 H14B 0.9600 . ?
C14 H14C 0.9600 . ?
O6 C26 1.232(6) . ?
C23 C25 1.304(7) . ?
C23 C24 1.472(7) . ?
C15 O4 1.426(4) . ?
C15 H15A 0.9800 . ?
C26 C25 1.452(7) . ?
C25 H25A 0.9300 . ?
C27 H27A 0.9600 . ?
C27 H27B 0.9600 . ?
C27 H27C 0.9600 . ?
C10 H10A 0.9600 . ?
C10 H10B 0.9600 . ?
C10 H10C 0.9600 . ?
C24 H24A 0.9600 . ?
C24 H24B 0.9600 . ?
C24 H24C 0.9600 . ?
